data_1506667
loop_
_publ_author_name
'Ye, Chengfeng'
'Twamley, Brendan'
'Shreeve, Jean'ne M.'

_publ_section_title
;
 Straightforward syntheses of hypervalent iodine(III) reagents mediated by
 Selectfluor.
;
_journal_issue 18
_journal_name_full 'Organic letters'
_journal_page_first 3961
_journal_page_last 3964
_journal_paper_doi 10.1021/ol051446t
_journal_volume 7
_journal_year 2005
_chemical_formula_moiety 'C12 H17 F2 I'
_chemical_formula_sum 'C12 H17 F2 I'
_chemical_formula_weight 326.16
_chemical_name_common F2I-5-tBu-1,3-Me3Ph
_chemical_name_systematic
; 
 ? 
;
_space_group_IT_number 2
_symmetry_cell_setting triclinic
_symmetry_space_group_name_Hall '-P 1'
_symmetry_space_group_name_H-M 'P -1'
_atom_sites_solution_hydrogens geom
_atom_sites_solution_primary direct
_atom_sites_solution_secondary difmap
_audit_creation_method SHELXL-97
_cell_angle_alpha 76.027(1)
_cell_angle_beta 81.454(1)
_cell_angle_gamma 88.146(1)
_cell_formula_units_Z 8
_cell_length_a 11.5263(7)
_cell_length_b 12.7649(8)
_cell_length_c 17.7467(11)
_cell_measurement_reflns_used 8777
_cell_measurement_temperature 87(2)
_cell_measurement_theta_max 30.04
_cell_measurement_theta_min 2.39
_cell_volume 2505.7(3)
_computing_cell_refinement 'Bruker SAINT+ v. 6.45a'
_computing_data_collection 'Bruker SMART v. 5.626'
_computing_data_reduction 'Bruker SAINT+ v. 6.45a'
_computing_molecular_graphics 'XP, Bruker SHELXTL v. 6.12'
_computing_publication_material 'XCIF, Bruker SHELXTL v. 6.12'
_computing_structure_refinement 'XL, Bruker SHELXTL v. 6.12'
_computing_structure_solution 'XS, Bruker SHELXTL v. 6.12'
_diffrn_ambient_temperature 87(2)
_diffrn_detector_area_resol_mean 8.3
_diffrn_measured_fraction_theta_full 0.999
_diffrn_measured_fraction_theta_max 0.999
_diffrn_measurement_device_type 'Bruker/Siemens SMART APEX'
_diffrn_measurement_method '\w scans'
_diffrn_radiation_monochromator graphite
_diffrn_radiation_source 'normal-focus sealed tube'
_diffrn_radiation_type MoK\a
_diffrn_radiation_wavelength 0.71073
_diffrn_reflns_av_R_equivalents 0.0319
_diffrn_reflns_av_sigmaI/netI 0.0411
_diffrn_reflns_limit_h_max 13
_diffrn_reflns_limit_h_min -13
_diffrn_reflns_limit_k_max 15
_diffrn_reflns_limit_k_min -14
_diffrn_reflns_limit_l_max 21
_diffrn_reflns_limit_l_min 0
_diffrn_reflns_number 38176
_diffrn_reflns_theta_full 25.25
_diffrn_reflns_theta_max 25.25
_diffrn_reflns_theta_min 1.64
_diffrn_standards_number 0
_exptl_absorpt_coefficient_mu 2.548
_exptl_absorpt_correction_T_max 0.759
_exptl_absorpt_correction_T_min 0.409
_exptl_absorpt_correction_type multi-scan
_exptl_absorpt_process_details 'SADABS; Bruker, 2004'
_exptl_crystal_colour colorless
_exptl_crystal_density_diffrn 1.729
_exptl_crystal_density_method 'not measured'
_exptl_crystal_description fragment
_exptl_crystal_F_000 1280
_exptl_crystal_size_max 0.42
_exptl_crystal_size_mid 0.24
_exptl_crystal_size_min 0.11
_refine_diff_density_max 4.564
_refine_diff_density_min -2.101
_refine_diff_density_rms 0.191
_refine_ls_extinction_method none
_refine_ls_goodness_of_fit_ref 1.032
_refine_ls_hydrogen_treatment constr
_refine_ls_matrix_type full
_refine_ls_number_parameters 558
_refine_ls_number_reflns 9078
_refine_ls_number_restraints 12
_refine_ls_restrained_S_all 1.035
_refine_ls_R_factor_all 0.0551
_refine_ls_R_factor_gt 0.0485
_refine_ls_shift/su_max 0.001
_refine_ls_shift/su_mean 0.000
_refine_ls_structure_factor_coef Fsqd
_refine_ls_weighting_details 'calc w=1/[\s^2^(Fo^2^)+(0.0678P)^2^+14.7289P] where P=(Fo^2^+2Fc^2^)/3'
_refine_ls_weighting_scheme calc
_refine_ls_wR_factor_gt 0.1269
_refine_ls_wR_factor_ref 0.1325
_reflns_number_gt 7954
_reflns_number_total 9078
_reflns_threshold_expression I>2\s(I)
_cod_data_source_file ol051446tsi20050720_072354.cif
_cod_data_source_block bt771
_cod_depositor_comments
;
The following automatic conversions were performed:

'_symmetry_cell_setting' value 'Triclinic' changed to 'triclinic'
according to /home/saulius/struct/CIF-dictionaries/cif_core.dic
dictionary named 'cif_core.dic' version 2.4.1 from 2010-06-29.

Automatic conversion script
Id: cif_fix_values 1715 2011-07-08 13:25:40Z adriana 
;
_cod_original_sg_symbol_H-M P-1
_cod_database_code 1506667

loop_
_symmetry_equiv_pos_as_xyz
'x, y, z'
'-x, -y, -z'

loop_
_atom_site_label
_atom_site_type_symbol
_atom_site_fract_x
_atom_site_fract_y
_atom_site_fract_z
_atom_site_U_iso_or_equiv
_atom_site_adp_type
_atom_site_occupancy
_atom_site_symmetry_multiplicity
_atom_site_calc_flag
_atom_site_refinement_flags
_atom_site_disorder_assembly
_atom_site_disorder_group
C1 C 0.3013(5) 0.4578(4) 0.3293(4) 0.0170(12) Uani 1 1 d . . .
C2 C 0.2872(5) 0.4626(4) 0.4079(4) 0.0185(12) Uani 1 1 d . . .
C3 C 0.3577(5) 0.3965(4) 0.4554(3) 0.0166(11) Uani 1 1 d . . .
H3 H 0.3515 0.4004 0.5086 0.020 Uiso 1 1 calc R . .
C4 C 0.4373(5) 0.3243(4) 0.4291(3) 0.0148(11) Uani 1 1 d . . .
C5 C 0.4515(5) 0.3258(4) 0.3487(3) 0.0149(11) Uani 1 1 d . . .
H5 H 0.5084 0.2802 0.3287 0.018 Uiso 1 1 calc R . .
C6 C 0.3841(5) 0.3924(4) 0.2978(3) 0.0179(12) Uani 1 1 d . . .
C7 C 0.4040(6) 0.3881(5) 0.2124(4) 0.0250(14) Uani 1 1 d . . .
H7A H 0.4728 0.3435 0.2027 0.037 Uiso 1 1 calc R . .
H7B H 0.4172 0.4614 0.1792 0.037 Uiso 1 1 calc R . .
H7C H 0.3348 0.3568 0.1999 0.037 Uiso 1 1 calc R . .
C8 C 0.5089(5) 0.2475(4) 0.4849(3) 0.0153(11) Uani 1 1 d . . .
C9 C 0.5998(6) 0.3130(5) 0.5104(4) 0.0266(14) Uani 1 1 d . . .
H9A H 0.6545 0.3486 0.4642 0.040 Uiso 1 1 calc R . .
H9B H 0.6433 0.2643 0.5479 0.040 Uiso 1 1 calc R . .
H9C H 0.5594 0.3675 0.5351 0.040 Uiso 1 1 calc R . .
C10 C 0.5710(6) 0.1612(5) 0.4486(4) 0.0257(14) Uani 1 1 d . . .
H10A H 0.5132 0.1194 0.4327 0.039 Uiso 1 1 calc R . .
H10B H 0.6135 0.1131 0.4871 0.039 Uiso 1 1 calc R . .
H10C H 0.6267 0.1954 0.4025 0.039 Uiso 1 1 calc R . .
C11 C 0.4256(5) 0.1887(5) 0.5586(3) 0.0220(13) Uani 1 1 d . . .
H11A H 0.3885 0.2417 0.5863 0.033 Uiso 1 1 calc R . .
H11B H 0.4706 0.1373 0.5935 0.033 Uiso 1 1 calc R . .
H11C H 0.3650 0.1499 0.5428 0.033 Uiso 1 1 calc R . .
C12 C 0.1968(5) 0.5346(5) 0.4415(4) 0.0255(14) Uani 1 1 d . . .
H12A H 0.2013 0.5259 0.4974 0.038 Uiso 1 1 calc R . .
H12B H 0.1182 0.5144 0.4352 0.038 Uiso 1 1 calc R . .
H12C H 0.2126 0.6101 0.4136 0.038 Uiso 1 1 calc R . .
C13 C 0.6837(5) 0.5440(4) 0.1861(3) 0.0156(11) Uani 1 1 d . . .
C14 C 0.5983(5) 0.6122(4) 0.2140(3) 0.0166(12) Uani 1 1 d . . .
C15 C 0.5325(5) 0.6733(4) 0.1589(3) 0.0140(11) Uani 1 1 d . . .
H15 H 0.4740 0.7202 0.1755 0.017 Uiso 1 1 calc R . .
C16 C 0.5492(5) 0.6681(4) 0.0806(3) 0.0151(11) Uani 1 1 d . A .
C17 C 0.6324(5) 0.5956(4) 0.0571(3) 0.0162(11) Uani 1 1 d . . .
H17 H 0.6420 0.5889 0.0043 0.019 Uiso 1 1 calc R . .
C18 C 0.7013(5) 0.5333(4) 0.1088(4) 0.0178(12) Uani 1 1 d . . .
C19 C 0.7930(5) 0.4583(5) 0.0800(4) 0.0267(14) Uani 1 1 d . . .
H19A H 0.8691 0.4727 0.0939 0.040 Uiso 1 1 calc R . .
H19B H 0.7991 0.4706 0.0229 0.040 Uiso 1 1 calc R . .
H19C H 0.7701 0.3832 0.1046 0.040 Uiso 1 1 calc R . .
C20 C 0.4774(5) 0.7392(4) 0.0223(3) 0.0187(12) Uani 1 1 d D . .
C21A C 0.5037(9) 0.7185(9) -0.0597(5) 0.0196(18) Uiso 0.530(10) 1 d PD A 1
H21A H 0.4904 0.6420 -0.0566 0.029 Uiso 0.530(10) 1 calc PR A 1
H21B H 0.5856 0.7372 -0.0815 0.029 Uiso 0.530(10) 1 calc PR A 1
H21C H 0.4519 0.7628 -0.0937 0.029 Uiso 0.530(10) 1 calc PR A 1
C22A C 0.4914(10) 0.8574(7) 0.0198(7) 0.0196(18) Uiso 0.530(10) 1 d PD A 1
H22A H 0.4641 0.8699 0.0719 0.029 Uiso 0.530(10) 1 calc PR A 1
H22B H 0.4448 0.9010 -0.0183 0.029 Uiso 0.530(10) 1 calc PR A 1
H22C H 0.5742 0.8780 0.0041 0.029 Uiso 0.530(10) 1 calc PR A 1
C23A C 0.3462(8) 0.7073(9) 0.0506(6) 0.0196(18) Uiso 0.530(10) 1 d PD A 1
H23A H 0.3191 0.7307 0.0990 0.029 Uiso 0.530(10) 1 calc PR A 1
H23B H 0.3378 0.6288 0.0608 0.029 Uiso 0.530(10) 1 calc PR A 1
H23C H 0.2990 0.7424 0.0100 0.029 Uiso 0.530(10) 1 calc PR A 1
C21B C 0.5650(12) 0.7997(11) -0.0499(7) 0.032(2) Uiso 0.470(10) 1 d PD A 2
H21D H 0.6135 0.8494 -0.0335 0.049 Uiso 0.470(10) 1 calc PR A 2
H21E H 0.5209 0.8406 -0.0905 0.049 Uiso 0.470(10) 1 calc PR A 2
H21F H 0.6155 0.7471 -0.0709 0.049 Uiso 0.470(10) 1 calc PR A 2
C22B C 0.4229(13) 0.8362(10) 0.0523(9) 0.032(2) Uiso 0.470(10) 1 d PD A 2
H22D H 0.3641 0.8102 0.0985 0.049 Uiso 0.470(10) 1 calc PR A 2
H22E H 0.3854 0.8842 0.0109 0.049 Uiso 0.470(10) 1 calc PR A 2
H22F H 0.4845 0.8758 0.0664 0.049 Uiso 0.470(10) 1 calc PR A 2
C23B C 0.3913(12) 0.6759(11) -0.0071(9) 0.032(2) Uiso 0.470(10) 1 d PD A 2
H23D H 0.3305 0.6438 0.0364 0.049 Uiso 0.470(10) 1 calc PR A 2
H23E H 0.4332 0.6185 -0.0279 0.049 Uiso 0.470(10) 1 calc PR A 2
H23F H 0.3548 0.7245 -0.0486 0.049 Uiso 0.470(10) 1 calc PR A 2
C24 C 0.5758(6) 0.6223(5) 0.2974(3) 0.0220(13) Uani 1 1 d . . .
H24A H 0.6442 0.6553 0.3095 0.033 Uiso 1 1 calc R . .
H24B H 0.5618 0.5505 0.3327 0.033 Uiso 1 1 calc R . .
H24C H 0.5068 0.6677 0.3045 0.033 Uiso 1 1 calc R . .
C25 C 0.9569(4) 0.1753(4) 0.5146(3) 0.0110(10) Uani 1 1 d . . .
C26 C 0.8832(4) 0.0965(4) 0.5051(3) 0.0115(10) Uani 1 1 d . . .
C27 C 0.8135(4) 0.0386(4) 0.5723(3) 0.0121(11) Uani 1 1 d . . .
H27 H 0.7612 -0.0147 0.5675 0.014 Uiso 1 1 calc R . .
C28 C 0.8182(4) 0.0562(4) 0.6459(3) 0.0123(11) Uani 1 1 d . . .
C29 C 0.8944(5) 0.1357(4) 0.6521(3) 0.0136(11) Uani 1 1 d . . .
H29 H 0.8975 0.1489 0.7022 0.016 Uiso 1 1 calc R . .
C30 C 0.9653(5) 0.1958(4) 0.5874(3) 0.0143(11) Uani 1 1 d . . .
C31 C 1.0486(5) 0.2801(4) 0.5973(3) 0.0168(12) Uani 1 1 d . . .
H31A H 1.0345 0.2872 0.6517 0.025 Uiso 1 1 calc R . .
H31B H 1.0350 0.3497 0.5619 0.025 Uiso 1 1 calc R . .
H31C H 1.1298 0.2576 0.5848 0.025 Uiso 1 1 calc R . .
C32 C 0.7444(5) -0.0109(4) 0.7195(3) 0.0142(11) Uani 1 1 d . . .
C33 C 0.6730(5) 0.0659(5) 0.7646(4) 0.0226(13) Uani 1 1 d . . .
H33A H 0.7265 0.1165 0.7757 0.034 Uiso 1 1 calc R . .
H33B H 0.6308 0.0234 0.8140 0.034 Uiso 1 1 calc R . .
H33C H 0.6165 0.1063 0.7325 0.034 Uiso 1 1 calc R . .
C34 C 0.6587(5) -0.0866(5) 0.7008(3) 0.0209(12) Uani 1 1 d . . .
H34A H 0.6057 -0.0442 0.6668 0.031 Uiso 1 1 calc R . .
H34B H 0.6128 -0.1266 0.7497 0.031 Uiso 1 1 calc R . .
H34C H 0.7025 -0.1375 0.6741 0.031 Uiso 1 1 calc R . .
C35 C 0.8271(5) -0.0786(5) 0.7722(3) 0.0215(13) Uani 1 1 d . . .
H35A H 0.8697 -0.1298 0.7451 0.032 Uiso 1 1 calc R . .
H35B H 0.7812 -0.1184 0.8212 0.032 Uiso 1 1 calc R . .
H35C H 0.8832 -0.0310 0.7841 0.032 Uiso 1 1 calc R . .
C36 C 0.8751(5) 0.0727(5) 0.4266(3) 0.0153(11) Uani 1 1 d . . .
H36A H 0.8545 0.1388 0.3899 0.023 Uiso 1 1 calc R . .
H36B H 0.8147 0.0176 0.4332 0.023 Uiso 1 1 calc R . .
H36C H 0.9510 0.0462 0.4057 0.023 Uiso 1 1 calc R . .
C37 C 0.9632(4) 0.1793(4) 0.0070(3) 0.0129(11) Uani 1 1 d . . .
C38 C 0.9690(5) 0.2056(4) 0.0782(3) 0.0151(11) Uani 1 1 d . . .
C39 C 0.8959(5) 0.1487(4) 0.1437(3) 0.0141(11) Uani 1 1 d . . .
H39 H 0.8972 0.1654 0.1929 0.017 Uiso 1 1 calc R . .
C40 C 0.8202(4) 0.0674(4) 0.1393(3) 0.0118(11) Uani 1 1 d . . .
C41 C 0.8177(4) 0.0445(4) 0.0661(3) 0.0118(10) Uani 1 1 d . . .
H41 H 0.7660 -0.0097 0.0622 0.014 Uiso 1 1 calc R . .
C42 C 0.8897(4) 0.0999(4) -0.0010(3) 0.0117(11) Uani 1 1 d U . .
C43 C 0.8817(5) 0.0714(5) -0.0780(3) 0.0163(11) Uani 1 1 d . . .
H43A H 0.8531 0.1339 -0.1144 0.024 Uiso 1 1 calc R . .
H43B H 0.8273 0.0107 -0.0688 0.024 Uiso 1 1 calc R . .
H43C H 0.9595 0.0511 -0.1006 0.024 Uiso 1 1 calc R . .
C44 C 0.7458(5) 0.0026(4) 0.2134(3) 0.0130(11) Uani 1 1 d . . .
C45 C 0.6752(5) 0.0801(5) 0.2570(3) 0.0198(12) Uani 1 1 d . . .
H45A H 0.6301 0.0384 0.3056 0.030 Uiso 1 1 calc R . .
H45B H 0.6213 0.1223 0.2236 0.030 Uiso 1 1 calc R . .
H45C H 0.7291 0.1290 0.2697 0.030 Uiso 1 1 calc R . .
C46 C 0.6601(5) -0.0745(5) 0.1965(3) 0.0202(12) Uani 1 1 d . . .
H46A H 0.7039 -0.1263 0.1706 0.030 Uiso 1 1 calc R . .
H46B H 0.6068 -0.0333 0.1623 0.030 Uiso 1 1 calc R . .
H46C H 0.6147 -0.1134 0.2460 0.030 Uiso 1 1 calc R . .
C47 C 0.8290(5) -0.0633(5) 0.2670(3) 0.0201(12) Uani 1 1 d . . .
H47A H 0.8701 -0.1169 0.2416 0.030 Uiso 1 1 calc R . .
H47B H 0.7836 -0.1002 0.3171 0.030 Uiso 1 1 calc R . .
H47C H 0.8865 -0.0149 0.2766 0.030 Uiso 1 1 calc R . .
C48 C 1.0497(5) 0.2920(5) 0.0868(3) 0.0187(12) Uani 1 1 d . . .
H48A H 1.0333 0.3022 0.1403 0.028 Uiso 1 1 calc R . .
H48B H 1.0365 0.3600 0.0494 0.028 Uiso 1 1 calc R . .
H48C H 1.1315 0.2697 0.0763 0.028 Uiso 1 1 calc R . .
F1 F 0.1220(3) 0.4046(3) 0.2531(2) 0.0359(10) Uani 1 1 d . . .
F2 F 0.2673(3) 0.6813(3) 0.2638(3) 0.0373(10) Uani 1 1 d . . .
F3 F 0.7240(3) 0.3251(3) 0.2579(3) 0.0355(9) Uani 1 1 d . . .
F4 F 0.8571(3) 0.6102(3) 0.2600(2) 0.0310(9) Uani 1 1 d . . .
F5 F 0.9095(3) 0.3307(3) 0.3831(2) 0.0354(10) Uani 1 1 d . . .
F6 F 1.1996(3) 0.1918(3) 0.45996(19) 0.0190(7) Uani 1 1 d . . .
F7 F 0.9274(3) 0.3239(3) -0.1337(2) 0.0381(10) Uani 1 1 d . . .
F8 F 1.2078(3) 0.1915(3) -0.03960(19) 0.0194(7) Uani 1 1 d . . .
I1 I 0.19012(3) 0.54815(3) 0.25489(3) 0.02651(13) Uani 1 1 d . . .
I2 I 0.79475(3) 0.46234(3) 0.26409(2) 0.02216(12) Uani 1 1 d . . .
I3 I 1.06152(3) 0.26466(3) 0.41490(2) 0.01494(11) Uani 1 1 d . . .
I4 I 1.07453(3) 0.26116(3) -0.09284(2) 0.01632(11) Uani 1 1 d . . .

loop_
_atom_site_aniso_label
_atom_site_aniso_U_11
_atom_site_aniso_U_22
_atom_site_aniso_U_33
_atom_site_aniso_U_23
_atom_site_aniso_U_13
_atom_site_aniso_U_12
C1 0.014(3) 0.006(3) 0.029(3) 0.004(2) -0.011(2) -0.002(2)
C2 0.014(3) 0.011(3) 0.032(3) -0.006(2) -0.007(2) -0.004(2)
C3 0.017(3) 0.014(3) 0.021(3) -0.006(2) -0.004(2) -0.003(2)
C4 0.016(3) 0.007(3) 0.021(3) 0.000(2) -0.007(2) -0.003(2)
C5 0.016(3) 0.009(3) 0.020(3) 0.000(2) -0.009(2) -0.006(2)
C6 0.021(3) 0.012(3) 0.021(3) 0.000(2) -0.009(2) -0.005(2)
C7 0.031(3) 0.021(3) 0.024(3) -0.001(3) -0.014(3) -0.002(3)
C8 0.016(3) 0.015(3) 0.015(3) -0.003(2) -0.007(2) 0.002(2)
C9 0.026(3) 0.030(4) 0.026(3) -0.004(3) -0.014(3) -0.005(3)
C10 0.030(3) 0.026(3) 0.024(3) -0.009(3) -0.010(3) 0.014(3)
C11 0.023(3) 0.022(3) 0.021(3) -0.003(2) -0.006(2) -0.002(2)
C12 0.017(3) 0.017(3) 0.044(4) -0.011(3) -0.006(3) 0.006(2)
C13 0.021(3) 0.006(2) 0.019(3) 0.004(2) -0.009(2) -0.002(2)
C14 0.025(3) 0.007(3) 0.019(3) 0.000(2) -0.010(2) -0.007(2)
C15 0.018(3) 0.009(3) 0.015(3) -0.004(2) -0.003(2) 0.004(2)
C16 0.017(3) 0.017(3) 0.012(3) -0.004(2) -0.005(2) -0.001(2)
C17 0.016(3) 0.015(3) 0.021(3) -0.011(2) -0.006(2) 0.004(2)
C18 0.016(3) 0.009(3) 0.031(3) -0.007(2) -0.009(2) 0.002(2)
C19 0.024(3) 0.022(3) 0.038(4) -0.012(3) -0.008(3) 0.010(3)
C20 0.022(3) 0.022(3) 0.012(3) -0.002(2) -0.005(2) 0.009(2)
C24 0.033(3) 0.021(3) 0.011(3) 0.000(2) -0.008(2) -0.002(3)
C25 0.007(2) 0.010(3) 0.012(3) 0.002(2) 0.002(2) 0.0021(19)
C26 0.010(2) 0.013(3) 0.013(3) -0.002(2) -0.008(2) 0.006(2)
C27 0.008(2) 0.014(3) 0.016(3) -0.004(2) -0.007(2) 0.002(2)
C28 0.006(2) 0.017(3) 0.014(3) -0.003(2) -0.005(2) 0.003(2)
C29 0.013(3) 0.018(3) 0.012(3) -0.010(2) -0.002(2) 0.003(2)
C30 0.012(3) 0.012(3) 0.020(3) -0.002(2) -0.008(2) 0.006(2)
C31 0.014(3) 0.015(3) 0.023(3) -0.005(2) -0.003(2) -0.001(2)
C32 0.012(3) 0.017(3) 0.014(3) -0.004(2) -0.001(2) 0.001(2)
C33 0.016(3) 0.031(3) 0.022(3) -0.013(3) 0.007(2) 0.000(2)
C34 0.020(3) 0.025(3) 0.017(3) -0.005(2) 0.001(2) -0.007(2)
C35 0.021(3) 0.024(3) 0.016(3) -0.001(2) 0.000(2) 0.004(2)
C36 0.014(3) 0.020(3) 0.015(3) -0.006(2) -0.007(2) 0.003(2)
C37 0.010(3) 0.009(3) 0.015(3) 0.004(2) 0.000(2) 0.001(2)
C38 0.014(3) 0.013(3) 0.020(3) -0.005(2) -0.006(2) 0.006(2)
C39 0.014(3) 0.017(3) 0.014(3) -0.009(2) 0.000(2) 0.001(2)
C40 0.011(3) 0.014(3) 0.012(3) -0.003(2) -0.005(2) 0.002(2)
C41 0.004(2) 0.014(3) 0.017(3) -0.004(2) -0.001(2) 0.004(2)
C42 0.008(2) 0.016(2) 0.010(2) -0.0007(19) -0.0053(18) 0.0068(19)
C43 0.013(3) 0.021(3) 0.014(3) 0.000(2) -0.005(2) 0.000(2)
C44 0.010(3) 0.017(3) 0.012(3) -0.005(2) 0.001(2) -0.001(2)
C45 0.020(3) 0.021(3) 0.017(3) -0.007(2) 0.005(2) 0.001(2)
C46 0.020(3) 0.025(3) 0.014(3) -0.003(2) 0.001(2) -0.008(2)
C47 0.017(3) 0.026(3) 0.016(3) -0.005(2) 0.001(2) 0.002(2)
C48 0.020(3) 0.015(3) 0.023(3) -0.007(2) -0.003(2) -0.002(2)
F1 0.039(2) 0.035(2) 0.032(2) 0.0088(17) -0.0241(18) -0.0150(18)
F2 0.037(2) 0.0111(18) 0.056(3) 0.0046(17) -0.0043(19) 0.0005(16)
F3 0.030(2) 0.0124(18) 0.059(3) 0.0016(17) -0.0080(19) -0.0011(15)
F4 0.041(2) 0.026(2) 0.0249(19) 0.0065(15) -0.0174(17) -0.0167(17)
F5 0.026(2) 0.037(2) 0.033(2) 0.0170(17) -0.0145(17) 0.0062(17)
F6 0.0133(16) 0.0179(17) 0.0256(18) -0.0026(14) -0.0067(13) 0.0018(13)
F7 0.026(2) 0.041(2) 0.034(2) 0.0203(18) -0.0132(17) 0.0060(17)
F8 0.0130(16) 0.0188(17) 0.0249(18) -0.0024(14) -0.0032(13) 0.0026(13)
I1 0.0212(2) 0.0184(2) 0.0336(2) 0.01098(17) -0.01211(17) -0.00037(16)
I2 0.0191(2) 0.0166(2) 0.0261(2) 0.00906(16) -0.01139(16) -0.00233(15)
I3 0.01541(19) 0.01276(19) 0.01425(19) 0.00225(14) -0.00346(14) -0.00035(14)
I4 0.0153(2) 0.0149(2) 0.01443(19) 0.00402(14) -0.00069(14) 0.00055(14)

loop_
_atom_type_symbol
_atom_type_description
_atom_type_scat_dispersion_real
_atom_type_scat_dispersion_imag
_atom_type_scat_source
C C 0.0033 0.0016 'International Tables Vol C Tables 4.2.6.8 and 6.1.1.4'
H H 0.0000 0.0000 'International Tables Vol C Tables 4.2.6.8 and 6.1.1.4'
F F 0.0171 0.0103 'International Tables Vol C Tables 4.2.6.8 and 6.1.1.4'
I I -0.4742 1.8119 'International Tables Vol C Tables 4.2.6.8 and 6.1.1.4'

loop_
_geom_angle_atom_site_label_1
_geom_angle_atom_site_label_2
_geom_angle_atom_site_label_3
_geom_angle
C6 C1 C2 123.0(5)
C6 C1 I1 117.6(4)
C2 C1 I1 119.4(4)
C3 C2 C1 117.1(5)
C3 C2 C12 120.4(6)
C1 C2 C12 122.5(5)
C2 C3 C4 123.1(5)
C2 C3 H3 118.4
C4 C3 H3 118.4
C3 C4 C5 117.4(5)
C3 C4 C8 121.5(5)
C5 C4 C8 121.0(5)
C6 C5 C4 121.7(5)
C6 C5 H5 119.2
C4 C5 H5 119.2
C1 C6 C5 117.6(5)
C1 C6 C7 124.2(5)
C5 C6 C7 118.3(5)
C6 C7 H7A 109.5
C6 C7 H7B 109.5
H7A C7 H7B 109.5
C6 C7 H7C 109.5
H7A C7 H7C 109.5
H7B C7 H7C 109.5
C10 C8 C4 112.7(5)
C10 C8 C9 109.5(5)
C4 C8 C9 109.4(5)
C10 C8 C11 107.0(5)
C4 C8 C11 109.2(5)
C9 C8 C11 108.9(5)
C8 C9 H9A 109.5
C8 C9 H9B 109.5
H9A C9 H9B 109.5
C8 C9 H9C 109.5
H9A C9 H9C 109.5
H9B C9 H9C 109.5
C8 C10 H10A 109.5
C8 C10 H10B 109.5
H10A C10 H10B 109.5
C8 C10 H10C 109.5
H10A C10 H10C 109.5
H10B C10 H10C 109.5
C8 C11 H11A 109.5
C8 C11 H11B 109.5
H11A C11 H11B 109.5
C8 C11 H11C 109.5
H11A C11 H11C 109.5
H11B C11 H11C 109.5
C2 C12 H12A 109.5
C2 C12 H12B 109.5
H12A C12 H12B 109.5
C2 C12 H12C 109.5
H12A C12 H12C 109.5
H12B C12 H12C 109.5
C18 C13 C14 123.3(5)
C18 C13 I2 119.3(4)
C14 C13 I2 117.3(4)
C15 C14 C13 116.2(5)
C15 C14 C24 119.8(5)
C13 C14 C24 124.0(5)
C16 C15 C14 122.8(5)
C16 C15 H15 118.6
C14 C15 H15 118.6
C15 C16 C17 118.3(5)
C15 C16 C20 120.5(5)
C17 C16 C20 121.2(5)
C18 C17 C16 121.7(5)
C18 C17 H17 119.1
C16 C17 H17 119.1
C17 C18 C13 117.6(5)
C17 C18 C19 119.8(5)
C13 C18 C19 122.5(5)
C18 C19 H19A 109.5
C18 C19 H19B 109.5
H19A C19 H19B 109.5
C18 C19 H19C 109.5
H19A C19 H19C 109.5
H19B C19 H19C 109.5
C22A C20 C23B 133.9(8)
C22A C20 C21A 111.3(7)
C23B C20 C21A 59.5(7)
C22A C20 C16 111.4(6)
C23B C20 C16 113.4(7)
C21A C20 C16 113.0(6)
C23B C20 C22B 114.3(9)
C21A C20 C22B 132.3(8)
C16 C20 C22B 111.9(7)
C22A C20 C23A 108.5(7)
C23B C20 C23A 47.0(7)
C21A C20 C23A 105.0(6)
C16 C20 C23A 107.4(5)
C22B C20 C23A 75.7(7)
C22A C20 C21B 66.9(7)
C23B C20 C21B 108.3(8)
C21A C20 C21B 51.1(7)
C16 C20 C21B 107.8(7)
C22B C20 C21B 100.0(8)
C23A C20 C21B 143.4(8)
C20 C21A H21A 109.5
C20 C21A H21B 109.5
C20 C21A H21C 109.5
C20 C22A H22A 109.5
C20 C22A H22B 109.5
C20 C22A H22C 109.5
C20 C23A H23A 109.5
C20 C23A H23B 109.5
C20 C23A H23C 109.5
C20 C21B H21D 109.5
C20 C21B H21E 109.5
H21D C21B H21E 109.5
C20 C21B H21F 109.5
H21D C21B H21F 109.5
H21E C21B H21F 109.5
C20 C22B H22D 109.5
C20 C22B H22E 109.5
H22D C22B H22E 109.5
C20 C22B H22F 109.5
H22D C22B H22F 109.5
H22E C22B H22F 109.5
C20 C23B H23D 109.5
C20 C23B H23E 109.5
H23D C23B H23E 109.5
C20 C23B H23F 109.5
H23D C23B H23F 109.5
H23E C23B H23F 109.5
C14 C24 H24A 109.5
C14 C24 H24B 109.5
H24A C24 H24B 109.5
C14 C24 H24C 109.5
H24A C24 H24C 109.5
H24B C24 H24C 109.5
C26 C25 C30 123.2(5)
C26 C25 I3 118.0(4)
C30 C25 I3 118.8(4)
C27 C26 C25 117.0(5)
C27 C26 C36 119.6(5)
C25 C26 C36 123.4(5)
C28 C27 C26 122.0(5)
C28 C27 H27 119.0
C26 C27 H27 119.0
C27 C28 C29 118.5(5)
C27 C28 C32 121.4(5)
C29 C28 C32 120.1(5)
C30 C29 C28 121.9(5)
C30 C29 H29 119.0
C28 C29 H29 119.0
C29 C30 C25 117.3(5)
C29 C30 C31 120.0(5)
C25 C30 C31 122.7(5)
C30 C31 H31A 109.5
C30 C31 H31B 109.5
H31A C31 H31B 109.5
C30 C31 H31C 109.5
H31A C31 H31C 109.5
H31B C31 H31C 109.5
C34 C32 C28 112.8(4)
C34 C32 C35 108.7(5)
C28 C32 C35 108.7(4)
C34 C32 C33 108.3(5)
C28 C32 C33 109.3(5)
C35 C32 C33 109.0(5)
C32 C33 H33A 109.5
C32 C33 H33B 109.5
H33A C33 H33B 109.5
C32 C33 H33C 109.5
H33A C33 H33C 109.5
H33B C33 H33C 109.5
C32 C34 H34A 109.5
C32 C34 H34B 109.5
H34A C34 H34B 109.5
C32 C34 H34C 109.5
H34A C34 H34C 109.5
H34B C34 H34C 109.5
C32 C35 H35A 109.5
C32 C35 H35B 109.5
H35A C35 H35B 109.5
C32 C35 H35C 109.5
H35A C35 H35C 109.5
H35B C35 H35C 109.5
C26 C36 H36A 109.5
C26 C36 H36B 109.5
H36A C36 H36B 109.5
C26 C36 H36C 109.5
H36A C36 H36C 109.5
H36B C36 H36C 109.5
C42 C37 C38 123.6(5)
C42 C37 I4 118.1(4)
C38 C37 I4 118.4(4)
C39 C38 C37 117.1(5)
C39 C38 C48 119.5(5)
C37 C38 C48 123.4(5)
C38 C39 C40 121.9(5)
C38 C39 H39 119.0
C40 C39 H39 119.0
C39 C40 C41 118.5(5)
C39 C40 C44 120.4(5)
C41 C40 C44 121.1(5)
C42 C41 C40 121.3(5)
C42 C41 H41 119.3
C40 C41 H41 119.3
C37 C42 C41 117.6(5)
C37 C42 C43 124.1(5)
C41 C42 C43 118.4(5)
C42 C43 H43A 109.5
C42 C43 H43B 109.5
H43A C43 H43B 109.5
C42 C43 H43C 109.5
H43A C43 H43C 109.5
H43B C43 H43C 109.5
C40 C44 C46 113.1(4)
C40 C44 C47 108.1(4)
C46 C44 C47 108.8(5)
C40 C44 C45 109.7(4)
C46 C44 C45 108.4(5)
C47 C44 C45 108.7(4)
C44 C45 H45A 109.5
C44 C45 H45B 109.5
H45A C45 H45B 109.5
C44 C45 H45C 109.5
H45A C45 H45C 109.5
H45B C45 H45C 109.5
C44 C46 H46A 109.5
C44 C46 H46B 109.5
H46A C46 H46B 109.5
C44 C46 H46C 109.5
H46A C46 H46C 109.5
H46B C46 H46C 109.5
C44 C47 H47A 109.5
C44 C47 H47B 109.5
H47A C47 H47B 109.5
C44 C47 H47C 109.5
H47A C47 H47C 109.5
H47B C47 H47C 109.5
C38 C48 H48A 109.5
C38 C48 H48B 109.5
H48A C48 H48B 109.5
C38 C48 H48C 109.5
H48A C48 H48C 109.5
H48B C48 H48C 109.5
F2 I1 F1 174.44(15)
F2 I1 C1 88.23(18)
F1 I1 C1 86.21(18)
F3 I2 F4 173.48(15)
F3 I2 C13 87.78(18)
F4 I2 C13 85.81(18)
F6 I3 F5 172.55(14)
F6 I3 C25 87.34(17)
F5 I3 C25 85.39(17)
F8 I4 F7 172.81(14)
F8 I4 C37 86.94(17)
F7 I4 C37 85.96(18)

loop_
_geom_bond_atom_site_label_1
_geom_bond_atom_site_label_2
_geom_bond_distance
C1 C6 1.391(8)
C1 C2 1.396(8)
C1 I1 2.094(5)
C2 C3 1.377(8)
C2 C12 1.519(8)
C3 C4 1.391(8)
C3 H3 0.9500
C4 C5 1.407(8)
C4 C8 1.531(7)
C5 C6 1.392(8)
C5 H5 0.9500
C6 C7 1.513(8)
C7 H7A 0.9800
C7 H7B 0.9800
C7 H7C 0.9800
C8 C10 1.516(8)
C8 C9 1.543(8)
C8 C11 1.547(8)
C9 H9A 0.9800
C9 H9B 0.9800
C9 H9C 0.9800
C10 H10A 0.9800
C10 H10B 0.9800
C10 H10C 0.9800
C11 H11A 0.9800
C11 H11B 0.9800
C11 H11C 0.9800
C12 H12A 0.9800
C12 H12B 0.9800
C12 H12C 0.9800
C13 C18 1.394(8)
C13 C14 1.408(8)
C13 I2 2.094(5)
C14 C15 1.397(8)
C14 C24 1.500(8)
C15 C16 1.392(8)
C15 H15 0.9500
C16 C17 1.400(8)
C16 C20 1.527(7)
C17 C18 1.389(8)
C17 H17 0.9500
C18 C19 1.519(8)
C19 H19A 0.9800
C19 H19B 0.9800
C19 H19C 0.9800
C20 C22A 1.512(8)
C20 C23B 1.522(10)
C20 C21A 1.526(8)
C20 C22B 1.543(10)
C20 C23A 1.556(8)
C20 C21B 1.563(10)
C21A H21A 0.9800
C21A H21B 0.9800
C21A H21C 0.9800
C22A H22A 0.9800
C22A H22B 0.9800
C22A H22C 0.9800
C23A H23A 0.9800
C23A H23B 0.9800
C23A H23C 0.9800
C21B H21D 0.9800
C21B H21E 0.9800
C21B H21F 0.9800
C22B H22D 0.9800
C22B H22E 0.9800
C22B H22F 0.9800
C23B H23D 0.9800
C23B H23E 0.9800
C23B H23F 0.9800
C24 H24A 0.9800
C24 H24B 0.9800
C24 H24C 0.9800
C25 C26 1.392(7)
C25 C30 1.396(7)
C25 I3 2.090(5)
C26 C27 1.394(8)
C26 C36 1.514(7)
C27 C28 1.386(7)
C27 H27 0.9500
C28 C29 1.398(8)
C28 C32 1.529(7)
C29 C30 1.382(8)
C29 H29 0.9500
C30 C31 1.523(7)
C31 H31A 0.9800
C31 H31B 0.9800
C31 H31C 0.9800
C32 C34 1.527(8)
C32 C35 1.534(8)
C32 C33 1.553(7)
C33 H33A 0.9800
C33 H33B 0.9800
C33 H33C 0.9800
C34 H34A 0.9800
C34 H34B 0.9800
C34 H34C 0.9800
C35 H35A 0.9800
C35 H35B 0.9800
C35 H35C 0.9800
C36 H36A 0.9800
C36 H36B 0.9800
C36 H36C 0.9800
C37 C42 1.389(8)
C37 C38 1.395(8)
C37 I4 2.096(5)
C38 C39 1.390(8)
C38 C48 1.514(8)
C39 C40 1.401(7)
C39 H39 0.9500
C40 C41 1.404(7)
C40 C44 1.528(7)
C41 C42 1.394(7)
C41 H41 0.9500
C42 C43 1.512(7)
C43 H43A 0.9800
C43 H43B 0.9800
C43 H43C 0.9800
C44 C46 1.525(7)
C44 C47 1.539(7)
C44 C45 1.540(7)
C45 H45A 0.9800
C45 H45B 0.9800
C45 H45C 0.9800
C46 H46A 0.9800
C46 H46B 0.9800
C46 H46C 0.9800
C47 H47A 0.9800
C47 H47B 0.9800
C47 H47C 0.9800
C48 H48A 0.9800
C48 H48B 0.9800
C48 H48C 0.9800
F1 I1 2.026(4)
F2 I1 1.993(4)
F3 I2 1.989(4)
F4 I2 2.023(3)
F5 I3 2.017(3)
F6 I3 1.990(3)
F7 I4 2.010(3)
F8 I4 1.995(3)

loop_
_geom_hbond_atom_site_label_D
_geom_hbond_atom_site_label_H
_geom_hbond_atom_site_label_A
_geom_hbond_distance_DH
_geom_hbond_distance_HA
_geom_hbond_distance_DA
_geom_hbond_angle_DHA
_geom_hbond_site_symmetry_A
C11 H11C F6 0.98 2.54 3.343(7) 138.6 1_455
C27 H27 F6 0.95 2.44 3.141(6) 130.4 2_756
C33 H33A F2 0.98 2.51 3.225(7) 129.9 2_666
C36 H36A F5 0.98 2.52 3.220(7) 128.2 .
C41 H41 F8 0.95 2.45 3.189(6) 134.5 2_755
C43 H43A F7 0.98 2.53 3.171(7) 123.3 .
C45 H45C F3 0.98 2.46 3.200(7) 131.9 .
C48 H48C F8 0.98 2.53 3.165(7) 122.5 .

loop_
_geom_torsion_atom_site_label_1
_geom_torsion_atom_site_label_2
_geom_torsion_atom_site_label_3
_geom_torsion_atom_site_label_4
_geom_torsion
C6 C1 C2 C3 -1.7(8)
I1 C1 C2 C3 176.0(4)
C6 C1 C2 C12 179.8(5)
I1 C1 C2 C12 -2.5(7)
C1 C2 C3 C4 -2.3(8)
C12 C2 C3 C4 176.3(5)
C2 C3 C4 C5 4.8(8)
C2 C3 C4 C8 -176.4(5)
C3 C4 C5 C6 -3.5(8)
C8 C4 C5 C6 177.7(5)
C2 C1 C6 C5 2.9(8)
I1 C1 C6 C5 -174.9(4)
C2 C1 C6 C7 -178.0(5)
I1 C1 C6 C7 4.2(7)
C4 C5 C6 C1 -0.2(8)
C4 C5 C6 C7 -179.3(5)
C3 C4 C8 C10 168.3(5)
C5 C4 C8 C10 -12.9(7)
C3 C4 C8 C9 -69.6(7)
C5 C4 C8 C9 109.2(6)
C3 C4 C8 C11 49.5(7)
C5 C4 C8 C11 -131.7(5)
C18 C13 C14 C15 -2.1(8)
I2 C13 C14 C15 174.4(4)
C18 C13 C14 C24 178.1(5)
I2 C13 C14 C24 -5.4(7)
C13 C14 C15 C16 0.0(8)
C24 C14 C15 C16 179.8(5)
C14 C15 C16 C17 2.4(8)
C14 C15 C16 C20 -178.1(5)
C15 C16 C17 C18 -2.9(8)
C20 C16 C17 C18 177.6(5)
C16 C17 C18 C13 0.9(8)
C16 C17 C18 C19 -178.1(5)
C14 C13 C18 C17 1.7(8)
I2 C13 C18 C17 -174.7(4)
C14 C13 C18 C19 -179.3(5)
I2 C13 C18 C19 4.3(7)
C15 C16 C20 C22A 56.6(8)
C17 C16 C20 C22A -123.9(7)
C15 C16 C20 C23B -112.0(8)
C17 C16 C20 C23B 67.5(9)
C15 C16 C20 C21A -177.2(6)
C17 C16 C20 C21A 2.2(8)
C15 C16 C20 C22B 19.2(9)
C17 C16 C20 C22B -161.3(8)
C15 C16 C20 C23A -62.0(7)
C17 C16 C20 C23A 117.5(7)
C15 C16 C20 C21B 128.2(7)
C17 C16 C20 C21B -52.3(8)
C30 C25 C26 C27 1.6(7)
I3 C25 C26 C27 -179.5(4)
C30 C25 C26 C36 -179.0(5)
I3 C25 C26 C36 0.0(6)
C25 C26 C27 C28 -1.3(7)
C36 C26 C27 C28 179.3(5)
C26 C27 C28 C29 0.8(8)
C26 C27 C28 C32 -177.7(5)
C27 C28 C29 C30 -0.6(8)
C32 C28 C29 C30 177.9(5)
C28 C29 C30 C25 0.9(8)
C28 C29 C30 C31 -178.9(5)
C26 C25 C30 C29 -1.5(8)
I3 C25 C30 C29 179.6(4)
C26 C25 C30 C31 178.3(5)
I3 C25 C30 C31 -0.6(7)
C27 C28 C32 C34 -6.5(7)
C29 C28 C32 C34 174.9(5)
C27 C28 C32 C35 114.0(5)
C29 C28 C32 C35 -64.5(6)
C27 C28 C32 C33 -127.1(5)
C29 C28 C32 C33 54.4(6)
C42 C37 C38 C39 -0.5(8)
I4 C37 C38 C39 -178.8(4)
C42 C37 C38 C48 179.7(5)
I4 C37 C38 C48 1.4(7)
C37 C38 C39 C40 0.7(8)
C48 C38 C39 C40 -179.5(5)
C38 C39 C40 C41 -0.9(8)
C38 C39 C40 C44 176.8(5)
C39 C40 C41 C42 0.9(7)
C44 C40 C41 C42 -176.8(5)
C38 C37 C42 C41 0.4(8)
I4 C37 C42 C41 178.8(4)
C38 C37 C42 C43 179.3(5)
I4 C37 C42 C43 -2.3(7)
C40 C41 C42 C37 -0.6(7)
C40 C41 C42 C43 -179.6(5)
C39 C40 C44 C46 174.3(5)
C41 C40 C44 C46 -8.0(7)
C39 C40 C44 C47 -65.2(6)
C41 C40 C44 C47 112.5(5)
C39 C40 C44 C45 53.2(6)
C41 C40 C44 C45 -129.1(5)
C6 C1 I1 F2 -113.6(4)
C2 C1 I1 F2 68.6(4)
C6 C1 I1 F1 66.6(4)
C2 C1 I1 F1 -111.3(4)
C18 C13 I2 F3 -67.9(4)
C14 C13 I2 F3 115.5(4)
C18 C13 I2 F4 110.9(4)
C14 C13 I2 F4 -65.7(4)
C26 C25 I3 F6 -112.5(4)
C30 C25 I3 F6 66.5(4)
C26 C25 I3 F5 69.1(4)
C30 C25 I3 F5 -111.9(4)
C42 C37 I4 F8 -113.8(4)
C38 C37 I4 F8 64.7(4)
C42 C37 I4 F7 67.3(4)
C38 C37 I4 F7 -114.3(4)
